data_7006550
loop_
_publ_author_name
'Schroeder, Tobias'
'Ugrinova, Vesela'
'Noll, Bruce C.'
'Brown, Seth N.'

_publ_section_title
;
 A chelating beta-diketonate/phenoxide ligand and its coordination
 behavior toward titanium and scandium.
;
_journal_issue 8
_journal_name_full 'Dalton transactions (Cambridge, England : 2003)'
_journal_page_first 1030
_journal_page_last 1040
_journal_paper_doi 10.1039/b511915d
_journal_year 2006
_chemical_formula_moiety 'C47 H56 O4'
_chemical_formula_sum 'C47 H56 O4'
_chemical_formula_weight 684.92
_chemical_name_common
;
1,3-Bis(2'-(3'',5''-di-tert-butyl-2''-hydroxystyryl)phenyl)-
propane-1,3-dione
;
_chemical_name_systematic
;
?
;
_space_group_IT_number 2
_symmetry_cell_setting triclinic
_symmetry_space_group_name_Hall '-P 1'
_symmetry_space_group_name_H-M 'P -1'
_atom_sites_solution_hydrogens difmap
_atom_sites_solution_primary direct
_atom_sites_solution_secondary difmap
_audit_creation_method SHELXL-97
_cell_angle_alpha 104.741(2)
_cell_angle_beta 96.902(3)
_cell_angle_gamma 92.611(2)
_cell_formula_units_Z 2
_cell_length_a 9.1032(4)
_cell_length_b 11.9561(5)
_cell_length_c 18.4632(8)
_cell_measurement_reflns_used 5872
_cell_measurement_temperature 100(2)
_cell_measurement_theta_max 31.51
_cell_measurement_theta_min 2.67
_cell_volume 1923.21(15)
_computing_cell_refinement 'APEX2/SAINT (Bruker, 2004)'
_computing_data_collection 'APEX2 (Bruker, 2004)'
_computing_data_reduction 'SAINT/XPREP (Bruker, 2004; Sheldrick, 2003)'
_computing_molecular_graphics 'XP (Sheldrick, 1998)'
_computing_publication_material 'XCIF (Sheldrick, 2001)'
_computing_structure_refinement 'XL (Sheldrick, 2001)'
_computing_structure_solution 'XS (Sheldrick, 2001)'
_diffrn_ambient_temperature 100(2)
_diffrn_detector_area_resol_mean 8.33
_diffrn_measured_fraction_theta_full 0.997
_diffrn_measured_fraction_theta_max 0.997
_diffrn_measurement_device_type 'Bruker SMART Apex CCD area detector'
_diffrn_measurement_method '\f and \w scans'
_diffrn_radiation_monochromator graphite
_diffrn_radiation_source 'fine-focus sealed tube'
_diffrn_radiation_type MoK\a
_diffrn_radiation_wavelength 0.71073
_diffrn_reflns_av_R_equivalents 0.0438
_diffrn_reflns_av_sigmaI/netI 0.0414
_diffrn_reflns_limit_h_max 12
_diffrn_reflns_limit_h_min -12
_diffrn_reflns_limit_k_max 15
_diffrn_reflns_limit_k_min -15
_diffrn_reflns_limit_l_max 24
_diffrn_reflns_limit_l_min -24
_diffrn_reflns_number 41961
_diffrn_reflns_theta_full 28.28
_diffrn_reflns_theta_max 28.28
_diffrn_reflns_theta_min 1.77
_exptl_absorpt_coefficient_mu 0.073
_exptl_absorpt_correction_T_max 0.9898
_exptl_absorpt_correction_T_min 0.9755
_exptl_absorpt_correction_type multi-scan
_exptl_absorpt_process_details 'Blessing, R. H. (1995) Acta Cryst. A51, 33-38.'
_exptl_crystal_colour yellow
_exptl_crystal_density_diffrn 1.183
_exptl_crystal_density_method 'not measured'
_exptl_crystal_description plate
_exptl_crystal_F_000 740
_exptl_crystal_recrystallization_method
;
Crystals grown by dissolving an oily sample of the compound in hexane
and allowing to stand at room temperature.
;
_exptl_crystal_size_max 0.34
_exptl_crystal_size_mid 0.24
_exptl_crystal_size_min 0.14
_refine_diff_density_max 0.773
_refine_diff_density_min -0.424
_refine_diff_density_rms 0.068
_refine_ls_extinction_method none
_refine_ls_goodness_of_fit_ref 1.041
_refine_ls_hydrogen_treatment mixed
_refine_ls_matrix_type full
_refine_ls_number_parameters 562
_refine_ls_number_reflns 9525
_refine_ls_number_restraints 0
_refine_ls_restrained_S_all 1.041
_refine_ls_R_factor_all 0.0906
_refine_ls_R_factor_gt 0.0696
_refine_ls_shift/su_max 0.000
_refine_ls_shift/su_mean 0.000
_refine_ls_structure_factor_coef Fsqd
_refine_ls_weighting_details 'calc w=1/[\s^2^(Fo^2^)+(0.1014P)^2^+1.3218P] where P=(Fo^2^+2Fc^2^)/3'
_refine_ls_weighting_scheme calc
_refine_ls_wR_factor_gt 0.1880
_refine_ls_wR_factor_ref 0.2032
_reflns_number_gt 7190
_reflns_number_total 9525
_reflns_threshold_expression >2sigma(I)
_cod_data_source_file b511915d.txt
_cod_data_source_block ligand
_cod_depositor_comments
;
The following automatic conversions were performed:
'_symmetry_cell_setting' value 'Triclinic' changed to 'triclinic'
according to '/home/saulius/struct/CIF-dictionaries/cif_core.dic'
dictionary named 'cif_core.dic' version 2.4.1 from 2010-06-29.

Automatic conversion script
Id: cif_fix_enum 1527 2010-12-29 10:47:43Z saulius 
;
_cod_original_cell_volume 1923.21(14)
_cod_original_sg_symbol_H-M P-1
_cod_database_code 7006550

loop_
_symmetry_equiv_pos_as_xyz
'x, y, z'
'-x, -y, -z'

loop_
_atom_site_label
_atom_site_type_symbol
_atom_site_fract_x
_atom_site_fract_y
_atom_site_fract_z
_atom_site_U_iso_or_equiv
_atom_site_adp_type
_atom_site_occupancy
_atom_site_symmetry_multiplicity
_atom_site_calc_flag
_atom_site_refinement_flags
_atom_site_disorder_assembly
_atom_site_disorder_group
O1 O 0.44677(19) 0.25209(15) 0.38850(10) 0.0455(4) Uani 1 1 d . . .
O2 O 0.51316(18) 0.43934(15) 0.35832(10) 0.0426(4) Uani 1 1 d . . .
O3 O 1.1314(3) 0.12690(18) 0.33411(13) 0.0304(7) Uani 0.647(5) 1 d P A 1
O31 O 0.6835(4) -0.1239(3) 0.2450(2) 0.0319(12) Uani 0.353(5) 1 d P A 2
H31 H 0.6396 -0.1697 0.2051 0.048 Uiso 0.353(5) 1 calc PR A 2
O4 O 1.1827(3) 0.72697(18) 0.72112(12) 0.0327(6) Uani 0.692(5) 1 d P B 1
O41 O 0.7671(6) 0.4375(5) 0.6466(3) 0.0509(19) Uani 0.308(5) 1 d P B 2
H41 H 0.7259 0.3893 0.6654 0.076 Uiso 0.308(5) 1 calc PR B 2
C1 C 0.5633(2) 0.27241(17) 0.43644(12) 0.0321(4) Uani 1 1 d . . .
C2 C 0.6600(2) 0.37308(18) 0.44876(12) 0.0318(4) Uani 1 1 d . . .
C3 C 0.6320(2) 0.45443(17) 0.40856(12) 0.0300(4) Uani 1 1 d . . .
C4 C 0.7426(2) 0.07866(16) 0.38128(11) 0.0264(4) Uani 1 1 d . . .
C5 C 0.8736(2) 0.04037(16) 0.36489(11) 0.0259(4) Uani 1 1 d . A .
C6 C 0.8294(3) 0.59023(17) 0.55371(12) 0.0305(4) Uani 1 1 d . . .
C7 C 0.9507(2) 0.60677(16) 0.60454(12) 0.0295(4) Uani 1 1 d . B .
C11 C 0.6021(2) 0.18838(16) 0.48189(12) 0.0296(4) Uani 1 1 d . . .
C12 C 0.6943(2) 0.10003(16) 0.45674(11) 0.0264(4) Uani 1 1 d . . .
C13 C 0.7330(2) 0.02771(19) 0.50384(12) 0.0323(4) Uani 1 1 d . . .
C14 C 0.6812(3) 0.0428(2) 0.57270(13) 0.0380(5) Uani 1 1 d . . .
C15 C 0.5881(3) 0.1300(2) 0.59602(13) 0.0414(5) Uani 1 1 d . . .
C16 C 0.5500(3) 0.2026(2) 0.55114(14) 0.0411(5) Uani 1 1 d . . .
C21 C 0.7324(2) 0.55803(17) 0.41386(11) 0.0291(4) Uani 1 1 d . . .
C22 C 0.8284(2) 0.61736(17) 0.47983(11) 0.0300(4) Uani 1 1 d . . .
C23 C 0.9230(3) 0.71009(18) 0.47498(13) 0.0362(5) Uani 1 1 d . . .
C24 C 0.9270(3) 0.74135(19) 0.40794(13) 0.0398(5) Uani 1 1 d . . .
C25 C 0.8311(3) 0.68277(19) 0.34357(12) 0.0364(5) Uani 1 1 d . . .
C26 C 0.7348(2) 0.59282(18) 0.34683(12) 0.0319(4) Uani 1 1 d . . .
C31 C 0.9139(2) 0.00354(16) 0.28744(11) 0.0245(4) Uani 1 1 d . . .
C32 C 1.0493(2) 0.04588(16) 0.27180(11) 0.0253(4) Uani 0.647(5) 1 d P A 1
C321 C 1.0493(2) 0.04588(16) 0.27180(11) 0.0253(4) Uani 0.353(5) 1 d P A 2
H321 H 1.1132 0.0997 0.3109 0.030 Uiso 0.353(5) 1 calc PR A 2
C33 C 1.0925(2) 0.01047(16) 0.19968(11) 0.0244(4) Uani 1 1 d . . .
C34 C 0.9952(2) -0.07086(16) 0.14470(11) 0.0247(4) Uani 1 1 d . A .
C35 C 0.8593(2) -0.11535(16) 0.15734(11) 0.0250(4) Uani 1 1 d . . .
C36 C 0.8201(2) -0.07561(16) 0.23001(11) 0.0249(4) Uani 0.647(5) 1 d P A 1
H36 H 0.7275 -0.1032 0.2405 0.030 Uiso 0.647(5) 1 calc PR A 1
C361 C 0.8201(2) -0.07561(16) 0.23001(11) 0.0249(4) Uani 0.353(5) 1 d P A 2
C41 C 0.9660(2) 0.58829(16) 0.68068(11) 0.0268(4) Uani 1 1 d . . .
C42 C 1.0828(2) 0.65011(16) 0.73490(12) 0.0284(4) Uani 0.692(5) 1 d P B 1
C421 C 1.0828(2) 0.65011(16) 0.73490(12) 0.0284(4) Uani 0.308(5) 1 d P B 2
H42 H 1.1477 0.7037 0.7214 0.034 Uiso 0.308(5) 1 calc PR B 2
C43 C 1.1065(2) 0.63539(16) 0.80756(11) 0.0292(4) Uani 1 1 d . . .
C44 C 1.0086(2) 0.55634(17) 0.82492(11) 0.0285(4) Uani 1 1 d . B .
C45 C 0.8909(2) 0.49244(17) 0.77344(11) 0.0286(4) Uani 1 1 d . . .
C46 C 0.8719(2) 0.50953(17) 0.70119(11) 0.0286(4) Uani 0.692(5) 1 d P B 1
H46 H 0.7930 0.4666 0.6650 0.034 Uiso 0.692(5) 1 calc PR B 1
C461 C 0.8719(2) 0.50953(17) 0.70119(11) 0.0286(4) Uani 0.308(5) 1 d P B 2
C330 C 1.2386(2) 0.05930(16) 0.18138(11) 0.0268(4) Uani 1 1 d . A .
C331 C 1.2391(3) 0.19220(18) 0.19503(14) 0.0374(5) Uani 1 1 d . . .
H33A H 1.2253 0.2273 0.2476 0.056 Uiso 1 1 calc R A .
H33B H 1.1582 0.2107 0.1610 0.056 Uiso 1 1 calc R . .
H33C H 1.3342 0.2230 0.1852 0.056 Uiso 1 1 calc R . .
C332 C 1.3725(2) 0.02879(18) 0.23076(12) 0.0319(4) Uani 1 1 d . . .
H33D H 1.3629 0.0602 0.2843 0.048 Uiso 1 1 calc R A .
H33E H 1.4646 0.0625 0.2197 0.048 Uiso 1 1 calc R . .
H33F H 1.3747 -0.0557 0.2196 0.048 Uiso 1 1 calc R . .
C333 C 1.2602(2) 0.00791(19) 0.09867(12) 0.0330(4) Uani 1 1 d . . .
H33G H 1.3542 0.0410 0.0892 0.050 Uiso 1 1 calc R A .
H33H H 1.1781 0.0264 0.0653 0.050 Uiso 1 1 calc R . .
H33I H 1.2621 -0.0765 0.0887 0.050 Uiso 1 1 calc R . .
C350 C 0.7544(2) -0.20300(17) 0.09522(11) 0.0289(4) Uani 1 1 d . A .
C351 C 0.6128(3) -0.1454(2) 0.07657(14) 0.0458(6) Uani 1 1 d . . .
H35A H 0.5665 -0.1183 0.1225 0.069 Uiso 1 1 calc R A .
H35B H 0.5435 -0.2018 0.0385 0.069 Uiso 1 1 calc R . .
H35C H 0.6379 -0.0793 0.0568 0.069 Uiso 1 1 calc R . .
C352 C 0.7139(3) -0.3113(2) 0.12158(14) 0.0422(5) Uani 1 1 d . . .
H35D H 0.6696 -0.2880 0.1685 0.063 Uiso 1 1 calc R A .
H35E H 0.8037 -0.3507 0.1306 0.063 Uiso 1 1 calc R . .
H35F H 0.6425 -0.3641 0.0824 0.063 Uiso 1 1 calc R . .
C353 C 0.8233(3) -0.2439(2) 0.02248(12) 0.0376(5) Uani 1 1 d . . .
H35G H 0.7527 -0.2996 -0.0153 0.056 Uiso 1 1 calc R A .
H35H H 0.9142 -0.2811 0.0330 0.056 Uiso 1 1 calc R . .
H35I H 0.8471 -0.1771 0.0031 0.056 Uiso 1 1 calc R . .
C430 C 1.2347(2) 0.70162(18) 0.86768(13) 0.0380(5) Uani 1 1 d . B .
C431 C 1.2224(4) 0.8297(3) 0.88776(19) 0.0431(7) Uani 0.726(3) 1 d P B 1
H43A H 1.1235 0.8463 0.9016 0.065 Uiso 0.726(3) 1 calc PR B 1
H43B H 1.2377 0.8596 0.8443 0.065 Uiso 0.726(3) 1 calc PR B 1
H43C H 1.2979 0.8673 0.9306 0.065 Uiso 0.726(3) 1 calc PR B 1
C432 C 1.3814(3) 0.6635(3) 0.84524(18) 0.0388(7) Uani 0.726(3) 1 d P B 1
H43D H 1.3791 0.5787 0.8330 0.058 Uiso 0.726(3) 1 calc PR B 1
H43E H 1.4604 0.6972 0.8872 0.058 Uiso 0.726(3) 1 calc PR B 1
H43F H 1.4004 0.6898 0.8009 0.058 Uiso 0.726(3) 1 calc PR B 1
C433 C 1.2278(3) 0.6666(3) 0.94667(16) 0.0328(6) Uani 0.726(3) 1 d P B 1
H43G H 1.2356 0.5829 0.9384 0.049 Uiso 0.726(3) 1 calc PR B 1
H43H H 1.1334 0.6870 0.9651 0.049 Uiso 0.726(3) 1 calc PR B 1
H43I H 1.3102 0.7087 0.9843 0.049 Uiso 0.726(3) 1 calc PR B 1
C434 C 1.3462(11) 0.6308(7) 0.8814(5) 0.0431(7) Uani 0.274(3) 1 d P B 2
H43J H 1.3603 0.5759 0.8338 0.065 Uiso 0.274(3) 1 calc PR B 2
H43K H 1.3178 0.5878 0.9169 0.065 Uiso 0.274(3) 1 calc PR B 2
H43L H 1.4390 0.6787 0.9031 0.065 Uiso 0.274(3) 1 calc PR B 2
C435 C 1.1837(9) 0.7915(8) 0.9239(5) 0.0388(7) Uani 0.274(3) 1 d P B 2
H43M H 1.1039 0.8280 0.9001 0.058 Uiso 0.274(3) 1 calc PR B 2
H43N H 1.2660 0.8499 0.9480 0.058 Uiso 0.274(3) 1 calc PR B 2
H43O H 1.1461 0.7583 0.9621 0.058 Uiso 0.274(3) 1 calc PR B 2
C436 C 1.3315(9) 0.7921(7) 0.8201(4) 0.0328(6) Uani 0.274(3) 1 d P B 2
H43P H 1.2653 0.8485 0.8069 0.049 Uiso 0.274(3) 1 calc PR B 2
H43Q H 1.3618 0.7434 0.7739 0.049 Uiso 0.274(3) 1 calc PR B 2
H43R H 1.4196 0.8334 0.8537 0.049 Uiso 0.274(3) 1 calc PR B 2
C450 C 0.7925(3) 0.4010(2) 0.79432(14) 0.0400(5) Uani 1 1 d . B .
C451 C 0.8134(5) 0.4116(3) 0.87843(18) 0.0786(11) Uani 1 1 d . . .
H45A H 0.7486 0.3516 0.8891 0.118 Uiso 1 1 calc R B .
H45B H 0.7879 0.4884 0.9055 0.118 Uiso 1 1 calc R . .
H45C H 0.9171 0.4015 0.8952 0.118 Uiso 1 1 calc R . .
C452 C 0.8389(3) 0.2793(2) 0.75554(18) 0.0525(7) Uani 1 1 d . . .
H45D H 0.8269 0.2684 0.7007 0.079 Uiso 1 1 calc R B .
H45E H 0.7761 0.2195 0.7676 0.079 Uiso 1 1 calc R . .
H45F H 0.9430 0.2730 0.7739 0.079 Uiso 1 1 calc R . .
C453 C 0.6295(3) 0.4047(3) 0.76329(19) 0.0568(8) Uani 1 1 d . . .
H45G H 0.6206 0.3980 0.7089 0.085 Uiso 1 1 calc R B .
H45H H 0.5934 0.4784 0.7890 0.085 Uiso 1 1 calc R . .
H45I H 0.5701 0.3402 0.7721 0.085 Uiso 1 1 calc R . .
H1 H 0.461(5) 0.354(4) 0.361(3) 0.120(16) Uiso 1 1 d . . .
H30 H 1.215(5) 0.152(4) 0.326(2) 0.042(11) Uiso 0.647(5) 1 d P . .
H40 H 1.146(5) 0.740(4) 0.681(3) 0.052(12) Uiso 0.692(5) 1 d P . .
H2 H 0.747(3) 0.383(2) 0.4861(14) 0.032(6) Uiso 1 1 d . . .
H4 H 0.671(3) 0.089(2) 0.3402(14) 0.036(6) Uiso 1 1 d . . .
H5 H 0.947(2) 0.0366(19) 0.4070(13) 0.025(5) Uiso 1 1 d . . .
H6 H 0.739(3) 0.563(2) 0.5660(14) 0.036(6) Uiso 1 1 d . . .
H7 H 1.040(3) 0.633(2) 0.5913(14) 0.036(6) Uiso 1 1 d . . .
H13 H 0.798(3) -0.034(2) 0.4876(15) 0.043(7) Uiso 1 1 d . . .
H14 H 0.706(3) -0.007(3) 0.6039(16) 0.048(7) Uiso 1 1 d . . .
H15 H 0.555(3) 0.138(2) 0.6449(16) 0.048(7) Uiso 1 1 d . . .
H16 H 0.478(3) 0.274(3) 0.5675(17) 0.062(9) Uiso 1 1 d . . .
H23 H 0.983(3) 0.753(3) 0.5170(17) 0.052(8) Uiso 1 1 d . . .
H24 H 1.002(3) 0.796(2) 0.4058(15) 0.044(7) Uiso 1 1 d . . .
H25 H 0.837(3) 0.705(2) 0.2995(14) 0.033(6) Uiso 1 1 d . . .
H26 H 0.664(3) 0.550(2) 0.3003(16) 0.045(7) Uiso 1 1 d . . .
H34 H 1.023(2) -0.093(2) 0.0971(13) 0.026(5) Uiso 1 1 d . . .
H44 H 1.026(2) 0.546(2) 0.8762(13) 0.026(5) Uiso 1 1 d . . .

loop_
_atom_site_aniso_label
_atom_site_aniso_U_11
_atom_site_aniso_U_22
_atom_site_aniso_U_33
_atom_site_aniso_U_23
_atom_site_aniso_U_13
_atom_site_aniso_U_12
O1 0.0379(9) 0.0356(9) 0.0564(10) 0.0052(7) -0.0034(8) 0.0006(7)
O2 0.0366(9) 0.0362(9) 0.0516(10) 0.0098(7) -0.0052(7) 0.0081(7)
O3 0.0281(12) 0.0215(11) 0.0357(13) -0.0021(8) 0.0033(9) -0.0011(8)
O31 0.028(2) 0.029(2) 0.034(2) 0.0003(16) 0.0038(16) 0.0049(15)
O4 0.0433(13) 0.0273(11) 0.0272(12) 0.0084(8) 0.0033(9) -0.0046(9)
O41 0.045(3) 0.050(4) 0.052(4) 0.017(3) -0.014(3) -0.018(3)
C1 0.0331(11) 0.0219(9) 0.0396(11) -0.0005(8) 0.0143(9) 0.0088(7)
C2 0.0289(10) 0.0276(10) 0.0381(11) 0.0069(8) 0.0036(9) 0.0059(8)
C3 0.0296(10) 0.0243(9) 0.0350(10) 0.0030(8) 0.0066(8) 0.0120(7)
C4 0.0289(10) 0.0223(9) 0.0267(9) 0.0040(7) 0.0026(8) 0.0046(7)
C5 0.0290(10) 0.0212(9) 0.0260(9) 0.0037(7) 0.0021(7) 0.0039(7)
C6 0.0386(11) 0.0209(9) 0.0328(10) 0.0065(7) 0.0067(9) 0.0096(8)
C7 0.0372(11) 0.0204(9) 0.0327(10) 0.0077(7) 0.0084(8) 0.0080(7)
C11 0.0317(10) 0.0210(9) 0.0329(10) -0.0007(7) 0.0091(8) -0.0003(7)
C12 0.0255(9) 0.0232(9) 0.0278(9) 0.0018(7) 0.0044(7) 0.0000(7)
C13 0.0314(10) 0.0317(10) 0.0322(10) 0.0064(8) 0.0028(8) 0.0011(8)
C14 0.0402(12) 0.0398(12) 0.0326(11) 0.0103(9) 0.0016(9) -0.0082(9)
C15 0.0480(14) 0.0413(13) 0.0310(11) 0.0000(9) 0.0147(10) -0.0086(10)
C16 0.0505(14) 0.0299(11) 0.0410(12) -0.0008(9) 0.0215(10) -0.0006(9)
C21 0.0321(10) 0.0231(9) 0.0328(10) 0.0062(7) 0.0056(8) 0.0134(7)
C22 0.0375(11) 0.0213(9) 0.0316(10) 0.0060(7) 0.0051(8) 0.0123(8)
C23 0.0522(13) 0.0205(9) 0.0333(11) 0.0046(8) -0.0003(10) 0.0053(9)
C24 0.0563(15) 0.0229(10) 0.0411(12) 0.0105(9) 0.0052(10) 0.0044(9)
C25 0.0528(14) 0.0290(10) 0.0302(11) 0.0107(8) 0.0065(9) 0.0132(9)
C26 0.0371(11) 0.0277(10) 0.0310(10) 0.0058(8) 0.0044(9) 0.0152(8)
C31 0.0258(9) 0.0206(8) 0.0273(9) 0.0048(7) 0.0047(7) 0.0087(7)
C32 0.0257(9) 0.0195(8) 0.0290(9) 0.0036(7) 0.0014(7) 0.0057(7)
C321 0.0257(9) 0.0195(8) 0.0290(9) 0.0036(7) 0.0014(7) 0.0057(7)
C33 0.0239(9) 0.0203(8) 0.0304(9) 0.0080(7) 0.0044(7) 0.0070(6)
C34 0.0274(9) 0.0215(9) 0.0260(9) 0.0060(7) 0.0048(7) 0.0084(7)
C35 0.0255(9) 0.0213(9) 0.0273(9) 0.0045(7) 0.0019(7) 0.0078(7)
C36 0.0217(9) 0.0237(9) 0.0297(9) 0.0063(7) 0.0043(7) 0.0074(7)
C361 0.0217(9) 0.0237(9) 0.0297(9) 0.0063(7) 0.0043(7) 0.0074(7)
C41 0.0292(10) 0.0212(9) 0.0299(10) 0.0062(7) 0.0028(8) 0.0076(7)
C42 0.0268(9) 0.0165(8) 0.0401(11) 0.0025(7) 0.0074(8) 0.0054(7)
C421 0.0268(9) 0.0165(8) 0.0401(11) 0.0025(7) 0.0074(8) 0.0054(7)
C43 0.0256(9) 0.0209(9) 0.0342(10) -0.0043(7) -0.0009(8) 0.0092(7)
C44 0.0302(10) 0.0274(10) 0.0262(9) 0.0046(7) -0.0005(8) 0.0105(7)
C45 0.0303(10) 0.0245(9) 0.0316(10) 0.0093(7) 0.0014(8) 0.0058(7)
C46 0.0277(10) 0.0253(9) 0.0312(10) 0.0080(7) -0.0036(8) 0.0014(7)
C461 0.0277(10) 0.0253(9) 0.0312(10) 0.0080(7) -0.0036(8) 0.0014(7)
C330 0.0253(9) 0.0237(9) 0.0323(10) 0.0079(7) 0.0054(7) 0.0056(7)
C331 0.0354(11) 0.0246(10) 0.0554(14) 0.0128(9) 0.0133(10) 0.0066(8)
C332 0.0273(10) 0.0319(10) 0.0363(11) 0.0089(8) 0.0032(8) 0.0046(8)
C333 0.0289(10) 0.0387(11) 0.0334(11) 0.0111(9) 0.0076(8) 0.0051(8)
C350 0.0262(9) 0.0266(9) 0.0303(10) 0.0013(7) 0.0018(8) 0.0056(7)
C351 0.0342(12) 0.0492(14) 0.0433(13) -0.0034(10) -0.0084(10) 0.0150(10)
C352 0.0406(13) 0.0375(12) 0.0443(13) 0.0064(10) 0.0026(10) -0.0079(9)
C353 0.0391(12) 0.0372(12) 0.0312(11) -0.0005(9) 0.0051(9) 0.0020(9)
C430 0.0288(10) 0.0275(10) 0.0457(13) -0.0091(9) -0.0035(9) 0.0054(8)
C431 0.058(2) 0.0240(14) 0.0398(16) 0.0008(12) -0.0053(14) 0.0012(12)
C432 0.0281(14) 0.0516(18) 0.0305(14) 0.0002(13) 0.0043(11) -0.0005(12)
C433 0.0319(14) 0.0361(14) 0.0272(13) 0.0046(10) 0.0002(10) -0.0006(10)
C434 0.058(2) 0.0240(14) 0.0398(16) 0.0008(12) -0.0053(14) 0.0012(12)
C435 0.0281(14) 0.0516(18) 0.0305(14) 0.0002(13) 0.0043(11) -0.0005(12)
C436 0.0319(14) 0.0361(14) 0.0272(13) 0.0046(10) 0.0002(10) -0.0006(10)
C450 0.0397(12) 0.0406(12) 0.0444(13) 0.0229(10) 0.0006(10) -0.0022(9)
C451 0.121(3) 0.071(2) 0.0532(18) 0.0310(16) 0.0238(19) -0.010(2)
C452 0.0415(13) 0.0353(13) 0.084(2) 0.0276(13) -0.0015(13) -0.0029(10)
C453 0.0336(13) 0.0620(17) 0.091(2) 0.0430(16) 0.0215(13) 0.0114(11)

loop_
_atom_type_symbol
_atom_type_description
_atom_type_scat_dispersion_real
_atom_type_scat_dispersion_imag
_atom_type_scat_source
C C 0.0033 0.0016 'International Tables Vol C Tables 4.2.6.8 and 6.1.1.4'
H H 0.0000 0.0000 'International Tables Vol C Tables 4.2.6.8 and 6.1.1.4'
O O 0.0106 0.0060 'International Tables Vol C Tables 4.2.6.8 and 6.1.1.4'

loop_
_geom_angle_atom_site_label_1
_geom_angle_atom_site_label_2
_geom_angle_atom_site_label_3
_geom_angle
_geom_angle_site_symmetry_1
_geom_angle_site_symmetry_3
_geom_angle_publ_flag
C1 O1 H1 98.7(19) . . ?
C3 O2 H1 103(2) . . ?
C32 O3 H30 115(3) . . ?
C42 O4 H40 105(3) . . ?
O1 C1 C2 122.1(2) . . y
O1 C1 C11 120.03(18) . . ?
C2 C1 C11 117.84(19) . . ?
C3 C2 C1 121.2(2) . . y
C3 C2 H2 120.8(14) . . ?
C1 C2 H2 118.0(14) . . ?
O2 C3 C2 120.01(19) . . y
O2 C3 C21 115.08(18) . . ?
C2 C3 C21 124.80(19) . . ?
C5 C4 C12 124.56(18) . . ?
C5 C4 H4 118.2(15) . . ?
C12 C4 H4 117.1(15) . . ?
C4 C5 C31 124.48(18) . . ?
C4 C5 H5 117.4(13) . . ?
C31 C5 H5 118.1(13) . . ?
C7 C6 C22 122.8(2) . . ?
C7 C6 H6 118.8(15) . . ?
C22 C6 H6 118.3(15) . . ?
C6 C7 C41 128.5(2) . . ?
C6 C7 H7 117.8(15) . . ?
C41 C7 H7 113.7(15) . . ?
C16 C11 C12 120.7(2) . . ?
C16 C11 C1 118.63(19) . . ?
C12 C11 C1 120.65(18) . . ?
C11 C12 C13 117.91(18) . . ?
C11 C12 C4 121.42(18) . . ?
C13 C12 C4 120.57(18) . . ?
C14 C13 C12 121.0(2) . . ?
C14 C13 H13 119.9(15) . . ?
C12 C13 H13 119.1(15) . . ?
C13 C14 C15 120.1(2) . . ?
C13 C14 H14 120.9(18) . . ?
C15 C14 H14 119.0(17) . . ?
C16 C15 C14 119.9(2) . . ?
C16 C15 H15 122.9(17) . . ?
C14 C15 H15 117.2(17) . . ?
C15 C16 C11 120.4(2) . . ?
C15 C16 H16 122.9(16) . . ?
C11 C16 H16 116.7(16) . . ?
C26 C21 C22 119.87(19) . . ?
C26 C21 C3 115.98(19) . . ?
C22 C21 C3 124.06(18) . . ?
C23 C22 C21 117.51(19) . . ?
C23 C22 C6 118.71(19) . . ?
C21 C22 C6 123.72(19) . . ?
C24 C23 C22 121.9(2) . . ?
C24 C23 H23 117.9(18) . . ?
C22 C23 H23 120.1(18) . . ?
C23 C24 C25 119.9(2) . . ?
C23 C24 H24 118.5(17) . . ?
C25 C24 H24 121.2(17) . . ?
C26 C25 C24 119.5(2) . . ?
C26 C25 H25 122.3(15) . . ?
C24 C25 H25 118.2(15) . . ?
C25 C26 C21 121.2(2) . . ?
C25 C26 H26 120.1(15) . . ?
C21 C26 H26 118.7(15) . . ?
C36 C31 C32 119.34(17) . . ?
C36 C31 C5 120.70(17) . . ?
C32 C31 C5 119.93(17) . . ?
C33 C32 C31 121.36(17) . . ?
C33 C32 O3 125.14(18) . . ?
C31 C32 O3 113.48(18) . . ?
C32 C33 C34 116.73(17) . . ?
C32 C33 C330 121.71(17) . . ?
C34 C33 C330 121.56(17) . . ?
C35 C34 C33 124.10(18) . . ?
C35 C34 H34 119.6(14) . . ?
C33 C34 H34 116.3(14) . . ?
C34 C35 C36 116.91(17) . . ?
C34 C35 C350 122.57(17) . . ?
C36 C35 C350 120.52(17) . . ?
C31 C36 C35 121.54(17) . . ?
C31 C36 H36 119.2 . . ?
C35 C36 H36 119.2 . . ?
C46 C41 C42 118.29(18) . . ?
C46 C41 C7 122.93(18) . . ?
C42 C41 C7 118.75(18) . . ?
O4 C42 C43 114.27(19) . . ?
O4 C42 C41 123.6(2) . . ?
C43 C42 C41 122.12(18) . . ?
C42 C43 C44 117.03(17) . . ?
C42 C43 C430 122.94(19) . . ?
C44 C43 C430 120.02(19) . . ?
C43 C44 C45 123.39(18) . . ?
C43 C44 H44 117.0(13) . . ?
C45 C44 H44 119.6(13) . . ?
C46 C45 C44 117.60(18) . . ?
C46 C45 C450 121.30(18) . . ?
C44 C45 C450 120.98(18) . . ?
C45 C46 C41 121.56(18) . . ?
C45 C46 H46 119.2 . . ?
C41 C46 H46 119.2 . . ?
C333 C330 C33 111.85(16) . . ?
C333 C330 C331 107.76(17) . . ?
C33 C330 C331 110.02(16) . . ?
C333 C330 C332 106.84(16) . . ?
C33 C330 C332 110.34(15) . . ?
C331 C330 C332 109.94(17) . . ?
C330 C331 H33A 109.5 . . ?
C330 C331 H33B 109.5 . . ?
H33A C331 H33B 109.5 . . ?
C330 C331 H33C 109.5 . . ?
H33A C331 H33C 109.5 . . ?
H33B C331 H33C 109.5 . . ?
C330 C332 H33D 109.5 . . ?
C330 C332 H33E 109.5 . . ?
H33D C332 H33E 109.5 . . ?
C330 C332 H33F 109.5 . . ?
H33D C332 H33F 109.5 . . ?
H33E C332 H33F 109.5 . . ?
C330 C333 H33G 109.5 . . ?
C330 C333 H33H 109.5 . . ?
H33G C333 H33H 109.5 . . ?
C330 C333 H33I 109.5 . . ?
H33G C333 H33I 109.5 . . ?
H33H C333 H33I 109.5 . . ?
C353 C350 C351 107.92(18) . . ?
C353 C350 C35 112.42(17) . . ?
C351 C350 C35 108.94(16) . . ?
C353 C350 C352 107.36(18) . . ?
C351 C350 C352 109.47(19) . . ?
C35 C350 C352 110.65(17) . . ?
C350 C351 H35A 109.5 . . ?
C350 C351 H35B 109.5 . . ?
H35A C351 H35B 109.5 . . ?
C350 C351 H35C 109.5 . . ?
H35A C351 H35C 109.5 . . ?
H35B C351 H35C 109.5 . . ?
C350 C352 H35D 109.5 . . ?
C350 C352 H35E 109.5 . . ?
H35D C352 H35E 109.5 . . ?
C350 C352 H35F 109.5 . . ?
H35D C352 H35F 109.5 . . ?
H35E C352 H35F 109.5 . . ?
C350 C353 H35G 109.5 . . ?
C350 C353 H35H 109.5 . . ?
H35G C353 H35H 109.5 . . ?
C350 C353 H35I 109.5 . . ?
H35G C353 H35I 109.5 . . ?
H35H C353 H35I 109.5 . . ?
C434 C430 C435 125.1(6) . . ?
C434 C430 C431 134.3(4) . . ?
C435 C430 C431 39.4(4) . . ?
C434 C430 C432 37.5(4) . . ?
C435 C430 C432 137.1(4) . . ?
C431 C430 C432 115.3(3) . . ?
C434 C430 C43 112.5(4) . . ?
C435 C430 C43 112.0(4) . . ?
C431 C430 C43 112.2(2) . . ?
C432 C430 C43 110.37(19) . . ?
C434 C430 C433 68.1(5) . . ?
C435 C430 C433 67.5(4) . . ?
C431 C430 C433 104.3(2) . . ?
C432 C430 C433 103.9(2) . . ?
C43 C430 C433 110.25(19) . . ?
C434 C430 C436 100.0(5) . . ?
C435 C430 C436 98.5(5) . . ?
C431 C430 C436 59.8(3) . . ?
C432 C430 C436 64.0(3) . . ?
C43 C430 C436 104.4(3) . . ?
C433 C430 C436 145.3(3) . . ?
C430 C431 H43A 109.5 . . ?
C430 C431 H43B 109.5 . . ?
H43A C431 H43B 109.5 . . ?
C430 C431 H43C 109.5 . . ?
H43A C431 H43C 109.5 . . ?
H43B C431 H43C 109.5 . . ?
C430 C432 H43D 109.5 . . ?
C430 C432 H43E 109.5 . . ?
H43D C432 H43E 109.5 . . ?
C430 C432 H43F 109.5 . . ?
H43D C432 H43F 109.5 . . ?
H43E C432 H43F 109.5 . . ?
C430 C433 H43G 109.5 . . ?
C430 C433 H43H 109.5 . . ?
H43G C433 H43H 109.5 . . ?
C430 C433 H43I 109.5 . . ?
H43G C433 H43I 109.5 . . ?
H43H C433 H43I 109.5 . . ?
C430 C434 H43J 109.5 . . ?
C430 C434 H43K 109.5 . . ?
H43J C434 H43K 109.5 . . ?
C430 C434 H43L 109.5 . . ?
H43J C434 H43L 109.5 . . ?
H43K C434 H43L 109.5 . . ?
C430 C435 H43M 109.5 . . ?
C430 C435 H43N 109.5 . . ?
H43M C435 H43N 109.5 . . ?
C430 C435 H43O 109.5 . . ?
H43M C435 H43O 109.5 . . ?
H43N C435 H43O 109.5 . . ?
C430 C436 H43P 109.5 . . ?
C430 C436 H43Q 109.5 . . ?
H43P C436 H43Q 109.5 . . ?
C430 C436 H43R 109.5 . . ?
H43P C436 H43R 109.5 . . ?
H43Q C436 H43R 109.5 . . ?
C451 C450 C453 111.9(3) . . ?
C451 C450 C45 112.4(2) . . ?
C453 C450 C45 110.68(18) . . ?
C451 C450 C452 106.6(2) . . ?
C453 C450 C452 106.7(2) . . ?
C45 C450 C452 108.27(19) . . ?
C450 C451 H45A 109.5 . . ?
C450 C451 H45B 109.5 . . ?
H45A C451 H45B 109.5 . . ?
C450 C451 H45C 109.5 . . ?
H45A C451 H45C 109.5 . . ?
H45B C451 H45C 109.5 . . ?
C450 C452 H45D 109.5 . . ?
C450 C452 H45E 109.5 . . ?
H45D C452 H45E 109.5 . . ?
C450 C452 H45F 109.5 . . ?
H45D C452 H45F 109.5 . . ?
H45E C452 H45F 109.5 . . ?
C450 C453 H45G 109.5 . . ?
C450 C453 H45H 109.5 . . ?
H45G C453 H45H 109.5 . . ?
C450 C453 H45I 109.5 . . ?
H45G C453 H45I 109.5 . . ?
H45H C453 H45I 109.5 . . ?

loop_
_geom_bond_atom_site_label_1
_geom_bond_atom_site_label_2
_geom_bond_distance
_geom_bond_site_symmetry_2
_geom_bond_publ_flag
O1 C1 1.269(3) . y
O1 H1 1.44(5) . ?
O2 C3 1.311(3) . y
O2 H1 1.12(5) . ?
O3 C32 1.407(3) . ?
O3 H30 0.85(5) . ?
O31 H31 0.8400 . ?
O4 C42 1.354(3) . ?
O4 H40 0.84(5) . ?
O41 H41 0.8400 . ?
C1 C2 1.411(3) . y
C1 C11 1.493(3) . ?
C2 C3 1.381(3) . y
C2 H2 0.96(2) . ?
C3 C21 1.481(3) . ?
C4 C5 1.338(3) . y
C4 C12 1.475(3) . ?
C4 H4 0.97(3) . ?
C5 C31 1.481(3) . ?
C5 H5 0.97(2) . ?
C6 C7 1.333(3) . y
C6 C22 1.479(3) . ?
C6 H6 0.94(3) . ?
C7 C41 1.469(3) . ?
C7 H7 0.94(3) . ?
C11 C16 1.390(3) . ?
C11 C12 1.400(3) . ?
C12 C13 1.402(3) . ?
C13 C14 1.381(3) . ?
C13 H13 0.98(3) . ?
C14 C15 1.389(4) . ?
C14 H14 0.95(3) . ?
C15 C16 1.372(4) . ?
C15 H15 0.97(3) . ?
C16 H16 1.11(3) . ?
C21 C26 1.405(3) . ?
C21 C22 1.414(3) . ?
C22 C23 1.400(3) . ?
C23 C24 1.385(3) . ?
C23 H23 0.91(3) . ?
C24 C25 1.392(3) . ?
C24 H24 0.93(3) . ?
C25 C26 1.374(3) . ?
C25 H25 0.92(2) . ?
C26 H26 1.01(3) . ?
C31 C36 1.395(3) . ?
C31 C32 1.401(3) . ?
C32 C33 1.400(3) . ?
C33 C34 1.402(3) . ?
C33 C330 1.536(3) . ?
C34 C35 1.393(3) . ?
C34 H34 0.92(2) . ?
C35 C36 1.400(3) . ?
C35 C350 1.536(3) . ?
C36 H36 0.9500 . ?
C41 C46 1.397(3) . ?
C41 C42 1.406(3) . ?
C42 C43 1.390(3) . ?
C43 C44 1.391(3) . ?
C43 C430 1.542(3) . ?
C44 C45 1.395(3) . ?
C44 H44 0.98(2) . ?
C45 C46 1.392(3) . ?
C45 C450 1.534(3) . ?
C46 H46 0.9500 . ?
C330 C333 1.534(3) . ?
C330 C331 1.544(3) . ?
C330 C332 1.547(3) . ?
C331 H33A 0.9800 . ?
C331 H33B 0.9800 . ?
C331 H33C 0.9800 . ?
C332 H33D 0.9800 . ?
C332 H33E 0.9800 . ?
C332 H33F 0.9800 . ?
C333 H33G 0.9800 . ?
C333 H33H 0.9800 . ?
C333 H33I 0.9800 . ?
C350 C353 1.527(3) . ?
C350 C351 1.533(3) . ?
C350 C352 1.539(3) . ?
C351 H35A 0.9800 . ?
C351 H35B 0.9800 . ?
C351 H35C 0.9800 . ?
C352 H35D 0.9800 . ?
C352 H35E 0.9800 . ?
C352 H35F 0.9800 . ?
C353 H35G 0.9800 . ?
C353 H35H 0.9800 . ?
C353 H35I 0.9800 . ?
C430 C434 1.392(9) . ?
C430 C435 1.429(8) . ?
C430 C431 1.494(4) . ?
C430 C432 1.501(4) . ?
C430 C433 1.624(4) . ?
C430 C436 1.817(8) . ?
C431 H43A 0.9800 . ?
C431 H43B 0.9800 . ?
C431 H43C 0.9800 . ?
C432 H43D 0.9800 . ?
C432 H43E 0.9800 . ?
C432 H43F 0.9800 . ?
C433 H43G 0.9800 . ?
C433 H43H 0.9800 . ?
C433 H43I 0.9800 . ?
C434 H43J 0.9800 . ?
C434 H43K 0.9800 . ?
C434 H43L 0.9800 . ?
C435 H43M 0.9800 . ?
C435 H43N 0.9800 . ?
C435 H43O 0.9800 . ?
C436 H43P 0.9800 . ?
C436 H43Q 0.9800 . ?
C436 H43R 0.9800 . ?
C450 C451 1.514(4) . ?
C450 C453 1.533(3) . ?
C450 C452 1.551(4) . ?
C451 H45A 0.9800 . ?
C451 H45B 0.9800 . ?
C451 H45C 0.9800 . ?
C452 H45D 0.9800 . ?
C452 H45E 0.9800 . ?
C452 H45F 0.9800 . ?
C453 H45G 0.9800 . ?
C453 H45H 0.9800 . ?
C453 H45I 0.9800 . ?
